data_4313517
loop_
_publ_author_name
'Shanta Dhar'
'Akhil R. Chakravarty'

_publ_section_title
;
 Efficient Visible Light Induced Nuclease Activity of a Ternary
 Mono-1,10-phenanthroline Copper(II) Complex Containing
 2-(Methylthio)ethylsalicylaldimine
;
_journal_name_full 'Inorganic Chemistry'
_journal_page_first 2483
_journal_page_last 2485
_journal_paper_doi 10.1021/ic026241k
_journal_volume 42
_journal_year 2003
_chemical_formula_sum 'C22.5 H22 Cl Cu N3 O5.5 S'
_chemical_formula_weight 553.48
_chemical_name_common
;
(1,10-phenanthroline)(2-(methylthio)ethyl- 
salicylaldiminato)copper(II)monoperchlorate.0.5 methanol solvate 
;
_chemical_name_systematic
;
 ?
;
_space_group_IT_number 2
_symmetry_cell_setting triclinic
_symmetry_space_group_name_Hall '-P 1'
_symmetry_space_group_name_H-M 'P -1'
_atom_sites_solution_hydrogens geom
_atom_sites_solution_primary direct
_atom_sites_solution_secondary difmap
_audit_creation_method SHELXL-97
_cell_angle_alpha 86.317(4)
_cell_angle_beta 82.347(4)
_cell_angle_gamma 79.416(4)
_cell_formula_units_Z 4
_cell_length_a 7.8487(19)
_cell_length_b 11.573(3)
_cell_length_c 26.276(7)
_cell_measurement_temperature 293(2)
_cell_volume 2323.3(10)
_computing_cell_refinement 'Bruker Smart'
_computing_data_collection 'Bruker Smart'
_computing_data_reduction 'Bruker Saint'
_computing_molecular_graphics Ortep-3
_computing_publication_material 'WinGX Publication routines (Farrugia, 1999) '
_computing_structure_refinement 'SHELXL-97 (Sheldrick, 1997)'
_computing_structure_solution 'SHELXS-97 (Sheldrick, 1997)'
_diffrn_ambient_temperature 293(2)
_diffrn_detector_area_resol_mean 0.3
_diffrn_measured_fraction_theta_full 0.991
_diffrn_measured_fraction_theta_max 0.991
_diffrn_measurement_device_type 'Bruker Smart CCD Area Detector'
_diffrn_measurement_method 'omega scans'
_diffrn_radiation_monochromator graphite
_diffrn_radiation_source 'fine-focus sealed tube'
_diffrn_radiation_type MoK\a
_diffrn_radiation_wavelength 0.71073
_diffrn_reflns_av_R_equivalents 0.1068
_diffrn_reflns_av_sigmaI/netI 0.1779
_diffrn_reflns_limit_h_max 9
_diffrn_reflns_limit_h_min -9
_diffrn_reflns_limit_k_max 14
_diffrn_reflns_limit_k_min -14
_diffrn_reflns_limit_l_max 32
_diffrn_reflns_limit_l_min -32
_diffrn_reflns_number 24101
_diffrn_reflns_theta_full 26.06
_diffrn_reflns_theta_max 26.06
_diffrn_reflns_theta_min 0.78
_exptl_absorpt_coefficient_mu 1.188
_exptl_absorpt_correction_T_max 0.9129
_exptl_absorpt_correction_T_min 0.6789
_exptl_absorpt_correction_type psi-scan
_exptl_absorpt_process_details psi-scan
_exptl_crystal_colour dark_green
_exptl_crystal_density_diffrn 1.582
_exptl_crystal_density_method 'not measured'
_exptl_crystal_description rectangular
_exptl_crystal_F_000 1136
_exptl_crystal_size_max 0.35
_exptl_crystal_size_mid 0.30
_exptl_crystal_size_min 0.20
_refine_diff_density_max 0.693
_refine_diff_density_min -0.387
_refine_diff_density_rms 0.085
_refine_ls_extinction_method none
_refine_ls_goodness_of_fit_ref 0.857
_refine_ls_hydrogen_treatment mixed
_refine_ls_matrix_type full
_refine_ls_number_parameters 613
_refine_ls_number_reflns 9130
_refine_ls_number_restraints 0
_refine_ls_restrained_S_all 0.857
_refine_ls_R_factor_all 0.1723
_refine_ls_R_factor_gt 0.0645
_refine_ls_shift/su_max 0.001
_refine_ls_shift/su_mean 0.000
_refine_ls_structure_factor_coef Fsqd
_refine_ls_weighting_details 'calc w=1/[\s^2^(Fo^2^)+(0.0539P)^2^+0.0000P] where P=(Fo^2^+2Fc^2^)/3'
_refine_ls_weighting_scheme calc
_refine_ls_wR_factor_gt 0.1218
_refine_ls_wR_factor_ref 0.1505
_reflns_number_gt 3808
_reflns_number_total 9130
_reflns_threshold_expression >2sigma(I)
_cod_data_source_file ic026241ksi20021206_080600.cif
_cod_data_source_block arccif
_cod_depositor_comments
;
The following automatic conversions were performed:

'_symmetry_cell_setting' value 'Triclinic' changed to 'triclinic'
according to the built-in table from CIF Core dictionary named
'cif_core.dic' version 2.4.1 from 2010-06-29.

Automatic conversion script
Id: cif_fix_values 1646 2011-03-28 12:23:43Z adriana 
;
_cod_original_cell_volume 2323.2(10)
_cod_original_formula_sum 'C22.50 H22 Cl Cu N3 O5.50 S'
_cod_database_code 4313517

loop_
_symmetry_equiv_pos_as_xyz
'x, y, z'
'-x, -y, -z'

loop_
_atom_site_label
_atom_site_type_symbol
_atom_site_fract_x
_atom_site_fract_y
_atom_site_fract_z
_atom_site_U_iso_or_equiv
_atom_site_adp_type
_atom_site_occupancy
_atom_site_symmetry_multiplicity
_atom_site_calc_flag
_atom_site_refinement_flags
_atom_site_disorder_assembly
_atom_site_disorder_group
Cu1 Cu 0.18391(11) 0.18080(7) 0.11724(3) 0.0472(3) Uani 1 1 d . . .
Cu2 Cu 0.69497(11) 0.72169(7) 0.35122(3) 0.0448(3) Uani 1 1 d . . .
Cl1 Cl 0.6975(4) 0.6341(2) 0.10255(9) 0.0821(7) Uani 1 1 d . . .
Cl2 Cl 0.8022(3) 0.26065(16) 0.45584(7) 0.0587(5) Uani 1 1 d . . .
S1 S 0.4507(3) 0.25837(18) 0.10800(8) 0.0716(6) Uani 1 1 d . . .
S2 S 0.9523(2) 0.72985(16) 0.39207(7) 0.0575(5) Uani 1 1 d . . .
O1 O 0.0286(6) 0.0794(4) 0.10455(16) 0.0583(13) Uani 1 1 d . . .
O2 O 0.5817(6) 0.6510(4) 0.30440(15) 0.0546(12) Uani 1 1 d . . .
O3 O 0.6691(9) 0.6142(6) 0.1550(2) 0.125(3) Uani 1 1 d . . .
O4 O 0.8623(19) 0.6601(12) 0.0915(5) 0.276(7) Uani 1 1 d . . .
O5 O 0.5990(17) 0.7233(11) 0.0851(3) 0.295(8) Uani 1 1 d . . .
O6 O 0.7251(14) 0.5361(7) 0.0779(3) 0.191(4) Uani 1 1 d . . .
O7 O 0.6954(11) 0.2815(7) 0.4183(3) 0.169(4) Uani 1 1 d . . .
O8 O 0.9516(11) 0.3047(7) 0.4370(3) 0.168(4) Uani 1 1 d . . .
O9 O 0.7263(7) 0.3166(4) 0.50082(19) 0.0869(17) Uani 1 1 d . . .
O10 O 0.8538(9) 0.1399(5) 0.4643(2) 0.125(2) Uani 1 1 d . . .
O11 O 0.0987(15) 0.6203(7) 0.1647(4) 0.179(4) Uani 1 1 d . . .
N1 N 0.0423(7) 0.2658(4) 0.18770(19) 0.0462(14) Uani 1 1 d . . .
N2 N 0.2662(7) 0.0618(4) 0.17261(18) 0.0425(13) Uani 1 1 d . . .
N3 N 0.1145(7) 0.2947(4) 0.06278(19) 0.0465(14) Uani 1 1 d . . .
N4 N 0.5305(7) 0.8881(4) 0.37846(19) 0.0458(14) Uani 1 1 d . . .
N5 N 0.7556(7) 0.8343(5) 0.29284(19) 0.0465(14) Uani 1 1 d . . .
N6 N 0.6330(7) 0.6165(4) 0.40889(18) 0.0394(13) Uani 1 1 d . . .
C1 C -0.0692(9) 0.3670(6) 0.1959(3) 0.0533(19) Uani 1 1 d . . .
H1 H -0.0897 0.4177 0.1676 0.064 Uiso 1 1 calc R . .
C2 C -0.1565(9) 0.4021(6) 0.2431(3) 0.0557(19) Uani 1 1 d . . .
H2 H -0.2315 0.4741 0.2462 0.067 Uiso 1 1 calc R . .
C3 C -0.1296(9) 0.3279(7) 0.2854(3) 0.060(2) Uani 1 1 d . . .
H3 H -0.1860 0.3494 0.3177 0.072 Uiso 1 1 calc R . .
C4 C -0.0155(8) 0.2184(6) 0.2794(2) 0.0450(17) Uani 1 1 d . . .
C5 C 0.0116(9) 0.1313(7) 0.3207(2) 0.059(2) Uani 1 1 d . . .
H5 H -0.0454 0.1466 0.3535 0.071 Uiso 1 1 calc R . .
C6 C 0.1178(10) 0.0291(7) 0.3118(3) 0.060(2) Uani 1 1 d . . .
H6 H 0.1322 -0.0258 0.3390 0.071 Uiso 1 1 calc R . .
C7 C 0.2111(8) -0.0003(6) 0.2623(2) 0.0448(17) Uani 1 1 d . . .
C8 C 0.3258(9) -0.1069(6) 0.2511(3) 0.0548(19) Uani 1 1 d . . .
H8 H 0.3453 -0.1648 0.2769 0.066 Uiso 1 1 calc R . .
C9 C 0.4073(9) -0.1253(6) 0.2029(3) 0.0567(19) Uani 1 1 d . . .
H9 H 0.4853 -0.1947 0.1956 0.068 Uiso 1 1 calc R . .
C10 C 0.3737(9) -0.0400(6) 0.1647(3) 0.0549(19) Uani 1 1 d . . .
H10 H 0.4292 -0.0545 0.1316 0.066 Uiso 1 1 calc R . .
C11 C 0.0673(8) 0.1929(5) 0.2300(2) 0.0400(16) Uani 1 1 d . . .
C12 C 0.1856(8) 0.0831(5) 0.2209(2) 0.0419(16) Uani 1 1 d . . .
C13 C -0.0709(8) 0.0893(6) 0.0682(2) 0.0449(17) Uani 1 1 d . . .
C14 C -0.1676(9) 0.0012(6) 0.0626(3) 0.061(2) Uani 1 1 d . . .
H14 H -0.1589 -0.0639 0.0853 0.073 Uiso 1 1 calc R . .
C15 C -0.2736(10) 0.0072(8) 0.0251(3) 0.073(2) Uani 1 1 d . . .
H15 H -0.3316 -0.0546 0.0218 0.088 Uiso 1 1 calc R . .
C16 C -0.2952(11) 0.1064(9) -0.0083(3) 0.081(3) Uani 1 1 d . . .
H16 H -0.3702 0.1122 -0.0333 0.097 Uiso 1 1 calc R . .
C17 C -0.2052(10) 0.1941(8) -0.0039(3) 0.069(2) Uani 1 1 d . . .
H17 H -0.2189 0.2591 -0.0266 0.083 Uiso 1 1 calc R . .
C18 C -0.0938(9) 0.1906(6) 0.0331(3) 0.0503(18) Uani 1 1 d . . .
C19 C -0.0001(10) 0.2838(6) 0.0334(2) 0.0546(19) Uani 1 1 d . . .
H19 H -0.0244 0.3451 0.0094 0.065 Uiso 1 1 calc R . .
C20 C 0.2029(10) 0.3957(6) 0.0564(3) 0.065(2) Uani 1 1 d . . .
H20A H 0.1612 0.4469 0.0849 0.078 Uiso 1 1 calc R . .
H20B H 0.1762 0.4399 0.0250 0.078 Uiso 1 1 calc R . .
C21 C 0.3951(10) 0.3570(6) 0.0542(3) 0.071(2) Uani 1 1 d . . .
H21A H 0.4503 0.4254 0.0545 0.085 Uiso 1 1 calc R . .
H21B H 0.4396 0.3176 0.0224 0.085 Uiso 1 1 calc R . .
C22 C 0.4185(11) 0.3579(7) 0.1593(3) 0.090(3) Uani 1 1 d . . .
H22A H 0.4443 0.3146 0.1906 0.134 Uiso 1 1 calc R . .
H22B H 0.2993 0.3979 0.1634 0.134 Uiso 1 1 calc R . .
H22C H 0.4946 0.4144 0.1513 0.134 Uiso 1 1 calc R . .
C23 C 0.4208(9) 0.9143(6) 0.4196(3) 0.0559(19) Uani 1 1 d . . .
H23 H 0.3989 0.8534 0.4429 0.067 Uiso 1 1 calc R . .
C24 C 0.3340(10) 1.0284(7) 0.4307(3) 0.072(2) Uani 1 1 d . . .
H24 H 0.2588 1.0433 0.4610 0.086 Uiso 1 1 calc R . .
C25 C 0.3634(11) 1.1169(7) 0.3958(4) 0.077(3) Uani 1 1 d . . .
H25 H 0.3075 1.1935 0.4022 0.093 Uiso 1 1 calc R . .
C26 C 0.4765(10) 1.0939(6) 0.3505(3) 0.0560(19) Uani 1 1 d . . .
C27 C 0.5051(11) 1.1788(6) 0.3096(4) 0.075(3) Uani 1 1 d . . .
H27 H 0.4522 1.2569 0.3138 0.090 Uiso 1 1 calc R . .
C28 C 0.6038(11) 1.1500(7) 0.2663(4) 0.073(2) Uani 1 1 d . . .
H28 H 0.6154 1.2081 0.2405 0.088 Uiso 1 1 calc R . .
C29 C 0.6940(9) 1.0327(6) 0.2572(3) 0.0530(19) Uani 1 1 d . . .
C30 C 0.8019(11) 0.9969(8) 0.2127(3) 0.068(2) Uani 1 1 d . . .
H30 H 0.8193 1.0514 0.1858 0.081 Uiso 1 1 calc R . .
C31 C 0.8807(11) 0.8857(8) 0.2082(3) 0.075(2) Uani 1 1 d . . .
H31 H 0.9511 0.8618 0.1781 0.090 Uiso 1 1 calc R . .
C32 C 0.8565(9) 0.8039(7) 0.2497(3) 0.063(2) Uani 1 1 d . . .
H32 H 0.9133 0.7263 0.2465 0.075 Uiso 1 1 calc R . .
C33 C 0.5600(8) 0.9768(5) 0.3433(3) 0.0444(17) Uani 1 1 d . . .
C34 C 0.6740(8) 0.9474(5) 0.2973(2) 0.0397(16) Uani 1 1 d . . .
C35 C 0.4612(9) 0.5851(5) 0.3171(2) 0.0431(17) Uani 1 1 d . . .
C36 C 0.3628(9) 0.5627(6) 0.2793(3) 0.0523(18) Uani 1 1 d . . .
H36 H 0.3869 0.5919 0.2459 0.063 Uiso 1 1 calc R . .
C37 C 0.2318(9) 0.4985(6) 0.2908(3) 0.060(2) Uani 1 1 d . . .
H37 H 0.1653 0.4871 0.2654 0.072 Uiso 1 1 calc R . .
C38 C 0.1970(9) 0.4501(6) 0.3399(3) 0.057(2) Uani 1 1 d . . .
H38 H 0.1081 0.4062 0.3475 0.069 Uiso 1 1 calc R . .
C39 C 0.2939(9) 0.4677(5) 0.3764(3) 0.0498(18) Uani 1 1 d . . .
H39 H 0.2705 0.4342 0.4091 0.060 Uiso 1 1 calc R . .
C40 C 0.4272(8) 0.5335(5) 0.3674(2) 0.0393(16) Uani 1 1 d . . .
C41 C 0.5214(9) 0.5510(5) 0.4084(2) 0.0438(17) Uani 1 1 d . . .
H41 H 0.4970 0.5083 0.4388 0.053 Uiso 1 1 calc R . .
C42 C 0.7134(9) 0.6223(5) 0.4551(2) 0.0512(19) Uani 1 1 d . . .
H42A H 0.6941 0.5560 0.4783 0.061 Uiso 1 1 calc R . .
H42B H 0.6601 0.6940 0.4724 0.061 Uiso 1 1 calc R . .
C43 C 0.9069(9) 0.6201(6) 0.4419(2) 0.058(2) Uani 1 1 d . . .
H43A H 0.9628 0.5427 0.4303 0.070 Uiso 1 1 calc R . .
H43B H 0.9558 0.6343 0.4724 0.070 Uiso 1 1 calc R . .
C44 C 0.8966(10) 0.8625(6) 0.4287(3) 0.071(2) Uani 1 1 d . . .
H44A H 0.9150 0.9293 0.4064 0.107 Uiso 1 1 calc R . .
H44B H 0.9692 0.8559 0.4558 0.107 Uiso 1 1 calc R . .
H44C H 0.7762 0.8723 0.4432 0.107 Uiso 1 1 calc R . .
C45 C 0.219(2) 0.6725(15) 0.1365(7) 0.222(9) Uani 1 1 d . . .

loop_
_atom_site_aniso_label
_atom_site_aniso_U_11
_atom_site_aniso_U_22
_atom_site_aniso_U_33
_atom_site_aniso_U_23
_atom_site_aniso_U_13
_atom_site_aniso_U_12
Cu1 0.0589(6) 0.0362(5) 0.0431(5) 0.0059(4) -0.0054(4) -0.0026(4)
Cu2 0.0603(6) 0.0324(5) 0.0408(5) 0.0061(4) -0.0022(4) -0.0113(4)
Cl1 0.117(2) 0.0524(14) 0.0663(15) 0.0097(12) 0.0012(14) -0.0013(14)
Cl2 0.0794(15) 0.0441(11) 0.0465(11) 0.0023(9) -0.0003(11) -0.0020(10)
S1 0.0608(14) 0.0558(13) 0.0929(16) 0.0172(11) -0.0058(11) -0.0061(11)
S2 0.0583(13) 0.0565(12) 0.0579(12) 0.0065(9) -0.0072(9) -0.0136(10)
O1 0.071(4) 0.056(3) 0.052(3) 0.007(2) -0.020(3) -0.015(3)
O2 0.067(3) 0.059(3) 0.040(3) 0.012(2) -0.005(2) -0.022(3)
O3 0.180(7) 0.105(5) 0.059(4) 0.014(4) 0.008(4) 0.032(4)
O4 0.306(16) 0.290(16) 0.247(13) 0.034(11) 0.028(11) -0.153(14)
O5 0.357(15) 0.277(13) 0.145(7) 0.044(8) -0.058(8) 0.218(12)
O6 0.343(13) 0.110(7) 0.112(6) -0.039(5) 0.024(7) -0.045(7)
O7 0.201(8) 0.158(7) 0.137(6) -0.037(5) -0.101(6) 0.069(6)
O8 0.183(8) 0.137(7) 0.176(7) -0.055(6) 0.110(6) -0.084(6)
O9 0.119(5) 0.066(4) 0.063(3) -0.011(3) 0.028(3) -0.008(3)
O10 0.197(7) 0.047(4) 0.112(5) 0.008(3) -0.009(4) 0.013(4)
O11 0.262(12) 0.104(7) 0.162(8) -0.016(6) -0.052(8) 0.011(7)
N1 0.057(4) 0.033(3) 0.045(3) 0.004(3) -0.009(3) 0.000(3)
N2 0.052(4) 0.036(3) 0.037(3) 0.003(3) -0.010(3) -0.001(3)
N3 0.063(4) 0.034(3) 0.037(3) 0.009(2) 0.001(3) -0.002(3)
N4 0.062(4) 0.036(3) 0.036(3) 0.008(3) 0.002(3) -0.008(3)
N5 0.056(4) 0.046(4) 0.036(3) 0.005(3) 0.005(3) -0.016(3)
N6 0.052(4) 0.029(3) 0.039(3) 0.009(2) -0.010(3) -0.013(3)
C1 0.052(5) 0.040(4) 0.065(5) 0.003(4) -0.002(4) -0.004(4)
C2 0.058(5) 0.035(4) 0.071(5) -0.009(4) 0.001(4) -0.003(4)
C3 0.054(5) 0.068(6) 0.061(5) -0.028(4) 0.007(4) -0.020(4)
C4 0.045(4) 0.046(4) 0.046(4) -0.008(3) -0.008(3) -0.010(3)
C5 0.062(5) 0.079(6) 0.037(4) -0.001(4) -0.005(4) -0.017(5)
C6 0.068(6) 0.070(6) 0.043(5) 0.018(4) -0.012(4) -0.021(5)
C7 0.043(4) 0.044(4) 0.051(4) 0.012(3) -0.018(3) -0.014(3)
C8 0.064(5) 0.031(4) 0.075(5) 0.017(4) -0.031(4) -0.012(4)
C9 0.068(5) 0.029(4) 0.072(5) -0.002(4) -0.022(4) 0.004(4)
C10 0.061(5) 0.041(4) 0.058(5) -0.008(4) -0.008(4) 0.007(4)
C11 0.038(4) 0.039(4) 0.045(4) -0.008(3) -0.004(3) -0.010(3)
C12 0.043(4) 0.040(4) 0.046(4) -0.001(3) -0.008(3) -0.016(3)
C13 0.038(4) 0.054(5) 0.041(4) -0.003(3) -0.001(3) -0.006(4)
C14 0.063(5) 0.057(5) 0.062(5) -0.008(4) -0.006(4) -0.011(4)
C15 0.060(6) 0.079(7) 0.084(6) -0.026(5) -0.012(5) -0.010(5)
C16 0.074(7) 0.101(8) 0.070(6) -0.018(6) -0.030(5) 0.001(6)
C17 0.062(6) 0.082(6) 0.057(5) -0.001(4) -0.015(4) 0.007(5)
C18 0.049(5) 0.051(5) 0.047(4) -0.007(4) -0.008(4) 0.003(4)
C19 0.067(5) 0.052(5) 0.042(4) 0.009(3) -0.016(4) 0.002(4)
C20 0.089(7) 0.044(5) 0.058(5) 0.015(4) -0.007(4) -0.012(4)
C21 0.080(6) 0.059(5) 0.069(5) 0.015(4) 0.012(4) -0.023(5)
C22 0.094(7) 0.092(7) 0.090(6) 0.019(5) -0.031(5) -0.029(5)
C23 0.063(5) 0.050(5) 0.049(5) 0.002(4) -0.002(4) 0.002(4)
C24 0.071(6) 0.060(6) 0.079(6) -0.022(5) 0.000(5) 0.003(5)
C25 0.083(7) 0.038(5) 0.107(7) -0.013(5) -0.022(6) 0.009(4)
C26 0.059(5) 0.032(4) 0.077(6) 0.003(4) -0.021(4) -0.001(4)
C27 0.079(7) 0.033(5) 0.118(8) 0.020(5) -0.037(6) -0.010(4)
C28 0.080(7) 0.051(6) 0.096(7) 0.034(5) -0.034(5) -0.027(5)
C29 0.056(5) 0.046(5) 0.066(5) 0.023(4) -0.022(4) -0.030(4)
C30 0.076(6) 0.072(6) 0.065(6) 0.031(5) -0.017(5) -0.043(5)
C31 0.090(7) 0.096(7) 0.042(5) 0.015(5) 0.002(4) -0.043(6)
C32 0.068(6) 0.061(5) 0.060(5) 0.004(4) 0.003(4) -0.021(4)
C33 0.045(4) 0.033(4) 0.059(5) 0.005(3) -0.017(4) -0.011(3)
C34 0.042(4) 0.032(4) 0.048(4) 0.006(3) -0.012(3) -0.012(3)
C35 0.042(4) 0.035(4) 0.048(4) -0.004(3) 0.002(4) -0.002(3)
C36 0.064(5) 0.050(5) 0.045(4) 0.003(3) -0.010(4) -0.016(4)
C37 0.056(5) 0.056(5) 0.073(6) -0.013(4) -0.019(4) -0.012(4)
C38 0.055(5) 0.046(5) 0.075(6) -0.008(4) -0.003(4) -0.023(4)
C39 0.059(5) 0.039(4) 0.051(4) 0.002(3) -0.005(4) -0.011(4)
C40 0.047(4) 0.026(3) 0.043(4) 0.001(3) 0.000(3) -0.004(3)
C41 0.060(5) 0.027(4) 0.040(4) 0.005(3) 0.003(3) -0.002(3)
C42 0.064(6) 0.033(4) 0.056(5) 0.013(3) -0.011(4) -0.009(4)
C43 0.071(6) 0.041(4) 0.059(5) 0.011(3) -0.017(4) -0.002(4)
C44 0.084(6) 0.057(5) 0.080(6) -0.001(4) -0.025(4) -0.021(4)
C45 0.25(2) 0.185(17) 0.235(19) 0.014(14) 0.031(14) -0.112(15)

loop_
_atom_type_symbol
_atom_type_description
_atom_type_scat_dispersion_real
_atom_type_scat_dispersion_imag
_atom_type_scat_source
C C 0.0033 0.0016 'International Tables Vol C Tables 4.2.6.8 and 6.1.1.4'
H H 0.0000 0.0000 'International Tables Vol C Tables 4.2.6.8 and 6.1.1.4'
N N 0.0061 0.0033 'International Tables Vol C Tables 4.2.6.8 and 6.1.1.4'
O O 0.0106 0.0060 'International Tables Vol C Tables 4.2.6.8 and 6.1.1.4'
S S 0.1246 0.1234 'International Tables Vol C Tables 4.2.6.8 and 6.1.1.4'
Cl Cl 0.1484 0.1585 'International Tables Vol C Tables 4.2.6.8 and 6.1.1.4'
Cu Cu 0.3201 1.2651 'International Tables Vol C Tables 4.2.6.8 and 6.1.1.4'

loop_
_geom_angle_atom_site_label_1
_geom_angle_atom_site_label_2
_geom_angle_atom_site_label_3
_geom_angle
_geom_angle_site_symmetry_1
_geom_angle_site_symmetry_3
_geom_angle_publ_flag
O1 Cu1 N3 93.8(2) . . ?
O1 Cu1 N2 87.52(19) . . ?
N3 Cu1 N2 177.7(2) . . ?
O1 Cu1 N1 100.99(19) . . ?
N3 Cu1 N1 103.0(2) . . ?
N2 Cu1 N1 78.55(19) . . ?
O1 Cu1 S1 157.01(15) . . ?
N3 Cu1 S1 86.03(18) . . ?
N2 Cu1 S1 91.99(15) . . ?
N1 Cu1 S1 101.43(14) . . ?
O2 Cu2 N6 93.8(2) . . ?
O2 Cu2 N5 87.10(19) . . ?
N6 Cu2 N5 178.4(2) . . ?
O2 Cu2 N4 110.60(19) . . ?
N6 Cu2 N4 99.21(19) . . ?
N5 Cu2 N4 79.2(2) . . ?
O2 Cu2 S2 150.24(15) . . ?
N6 Cu2 S2 85.98(16) . . ?
N5 Cu2 S2 93.91(15) . . ?
N4 Cu2 S2 98.77(14) . . ?
O5 Cl1 O6 118.6(7) . . ?
O5 Cl1 O4 104.3(9) . . ?
O6 Cl1 O4 97.7(7) . . ?
O5 Cl1 O3 114.9(5) . . ?
O6 Cl1 O3 111.9(5) . . ?
O4 Cl1 O3 106.8(6) . . ?
O7 Cl2 O8 106.6(6) . . ?
O7 Cl2 O9 112.1(4) . . ?
O8 Cl2 O9 109.0(4) . . ?
O7 Cl2 O10 110.0(5) . . ?
O8 Cl2 O10 106.6(5) . . ?
O9 Cl2 O10 112.2(4) . . ?
C22 S1 C21 101.8(4) . . ?
C22 S1 Cu1 103.7(3) . . ?
C21 S1 Cu1 94.5(3) . . ?
C43 S2 C44 100.6(3) . . ?
C43 S2 Cu2 94.0(2) . . ?
C44 S2 Cu2 105.3(2) . . ?
C13 O1 Cu1 128.2(4) . . ?
C35 O2 Cu2 125.9(4) . . ?
C1 N1 C11 115.8(5) . . ?
C1 N1 Cu1 133.2(4) . . ?
C11 N1 Cu1 110.7(4) . . ?
C10 N2 C12 118.2(5) . . ?
C10 N2 Cu1 125.6(4) . . ?
C12 N2 Cu1 115.6(4) . . ?
C19 N3 C20 120.8(6) . . ?
C19 N3 Cu1 123.8(5) . . ?
C20 N3 Cu1 115.4(5) . . ?
C23 N4 C33 118.3(6) . . ?
C23 N4 Cu2 133.1(4) . . ?
C33 N4 Cu2 108.7(4) . . ?
C32 N5 C34 118.7(6) . . ?
C32 N5 Cu2 124.9(5) . . ?
C34 N5 Cu2 116.2(4) . . ?
C41 N6 C42 120.2(5) . . ?
C41 N6 Cu2 123.1(4) . . ?
C42 N6 Cu2 116.5(4) . . ?
N1 C1 C2 125.1(6) . . ?
C3 C2 C1 118.4(7) . . ?
C2 C3 C4 119.4(6) . . ?
C11 C4 C3 117.1(6) . . ?
C11 C4 C5 119.3(6) . . ?
C3 C4 C5 123.5(7) . . ?
C6 C5 C4 120.1(6) . . ?
C5 C6 C7 123.1(6) . . ?
C8 C7 C12 116.8(6) . . ?
C8 C7 C6 125.2(6) . . ?
C12 C7 C6 118.0(6) . . ?
C9 C8 C7 120.3(6) . . ?
C8 C9 C10 119.3(7) . . ?
N2 C10 C9 123.5(6) . . ?
N1 C11 C4 124.0(6) . . ?
N1 C11 C12 115.7(5) . . ?
C4 C11 C12 120.2(6) . . ?
N2 C12 C7 122.0(6) . . ?
N2 C12 C11 118.8(6) . . ?
C7 C12 C11 119.2(6) . . ?
O1 C13 C14 120.4(6) . . ?
O1 C13 C18 123.2(6) . . ?
C14 C13 C18 116.5(6) . . ?
C15 C14 C13 122.7(7) . . ?
C14 C15 C16 120.0(8) . . ?
C17 C16 C15 119.1(8) . . ?
C16 C17 C18 122.7(8) . . ?
C17 C18 C19 118.7(7) . . ?
C17 C18 C13 118.9(7) . . ?
C19 C18 C13 122.3(6) . . ?
N3 C19 C18 128.4(6) . . ?
N3 C20 C21 110.6(6) . . ?
C20 C21 S1 111.4(5) . . ?
N4 C23 C24 124.1(7) . . ?
C25 C24 C23 117.7(7) . . ?
C24 C25 C26 120.8(7) . . ?
C25 C26 C33 117.1(7) . . ?
C25 C26 C27 125.0(7) . . ?
C33 C26 C27 117.7(7) . . ?
C28 C27 C26 122.1(8) . . ?
C27 C28 C29 122.5(7) . . ?
C30 C29 C34 117.6(7) . . ?
C30 C29 C28 125.3(7) . . ?
C34 C29 C28 117.0(7) . . ?
C31 C30 C29 120.6(7) . . ?
C30 C31 C32 119.4(8) . . ?
N5 C32 C31 122.0(7) . . ?
N4 C33 C26 122.0(6) . . ?
N4 C33 C34 118.3(6) . . ?
C26 C33 C34 119.7(6) . . ?
N5 C34 C29 121.7(6) . . ?
N5 C34 C33 117.6(5) . . ?
C29 C34 C33 120.7(6) . . ?
O2 C35 C36 118.6(6) . . ?
O2 C35 C40 123.4(6) . . ?
C36 C35 C40 118.0(6) . . ?
C37 C36 C35 121.1(7) . . ?
C36 C37 C38 120.8(7) . . ?
C39 C38 C37 118.9(7) . . ?
C38 C39 C40 123.2(6) . . ?
C39 C40 C35 118.0(6) . . ?
C39 C40 C41 120.0(6) . . ?
C35 C40 C41 122.0(6) . . ?
N6 C41 C40 128.9(6) . . ?
N6 C42 C43 110.4(5) . . ?
C42 C43 S2 111.7(4) . . ?

loop_
_geom_bond_atom_site_label_1
_geom_bond_atom_site_label_2
_geom_bond_distance
_geom_bond_site_symmetry_2
_geom_bond_publ_flag
Cu1 O1 1.913(4) . ?
Cu1 N3 1.945(5) . ?
Cu1 N2 2.024(5) . ?
Cu1 N1 2.217(5) . ?
Cu1 S1 2.404(2) . ?
Cu2 O2 1.913(4) . ?
Cu2 N6 1.949(5) . ?
Cu2 N5 2.014(5) . ?
Cu2 N4 2.215(5) . ?
Cu2 S2 2.429(2) . ?
Cl1 O5 1.271(7) . ?
Cl1 O6 1.310(7) . ?
Cl1 O4 1.371(12) . ?
Cl1 O3 1.379(5) . ?
Cl2 O7 1.360(6) . ?
Cl2 O8 1.383(7) . ?
Cl2 O9 1.393(5) . ?
Cl2 O10 1.394(5) . ?
S1 C22 1.790(8) . ?
S1 C21 1.806(7) . ?
S2 C43 1.812(6) . ?
S2 C44 1.818(7) . ?
O1 C13 1.297(7) . ?
O2 C35 1.318(7) . ?
O11 C45 1.328(14) . ?
N1 C1 1.338(7) . ?
N1 C11 1.364(7) . ?
N2 C10 1.328(7) . ?
N2 C12 1.357(7) . ?
N3 C19 1.288(7) . ?
N3 C20 1.455(8) . ?
N4 C23 1.303(7) . ?
N4 C33 1.367(7) . ?
N5 C32 1.321(8) . ?
N5 C34 1.352(7) . ?
N6 C41 1.261(7) . ?
N6 C42 1.453(7) . ?
C1 C2 1.382(8) . ?
C2 C3 1.375(9) . ?
C3 C4 1.416(9) . ?
C4 C11 1.396(8) . ?
C4 C5 1.442(9) . ?
C5 C6 1.330(9) . ?
C6 C7 1.434(9) . ?
C7 C8 1.410(8) . ?
C7 C12 1.416(8) . ?
C8 C9 1.351(9) . ?
C9 C10 1.378(8) . ?
C11 C12 1.442(8) . ?
C13 C14 1.405(9) . ?
C13 C18 1.444(9) . ?
C14 C15 1.361(9) . ?
C15 C16 1.399(10) . ?
C16 C17 1.357(10) . ?
C17 C18 1.385(9) . ?
C18 C19 1.413(9) . ?
C20 C21 1.487(9) . ?
C23 C24 1.400(9) . ?
C24 C25 1.361(10) . ?
C25 C26 1.395(10) . ?
C26 C33 1.405(8) . ?
C26 C27 1.433(10) . ?
C27 C28 1.314(10) . ?
C28 C29 1.429(10) . ?
C29 C30 1.387(10) . ?
C29 C34 1.410(8) . ?
C30 C31 1.326(10) . ?
C31 C32 1.414(9) . ?
C33 C34 1.425(8) . ?
C35 C36 1.401(8) . ?
C35 C40 1.427(8) . ?
C36 C37 1.367(9) . ?
C37 C38 1.385(9) . ?
C38 C39 1.348(8) . ?
C39 C40 1.390(8) . ?
C40 C41 1.428(8) . ?
C42 C43 1.507(8) . ?
